data_4084160
loop_
_publ_author_name
'Sola\<rov\'a, Hana'
'C\'isa\<rov\'a, Ivana'
'\<St\<epni\<cka, Petr'

_publ_section_title
;
 Synthesis, Structural Characterization, and Catalytic Evaluation of
 Phosphinoferrocene Ligands Bearing Extended Urea-Amide Substituents
;
_journal_issue 15
_journal_name_full Organometallics
_journal_page_first 4131
_journal_paper_doi 10.1021/om5006758
_journal_volume 33
_journal_year 2014
_chemical_formula_moiety
;
C36 H39 Cl Fe N3 O2 P Pd, 0.5 (C4 H8 O2), 0.5 (C H4 O)
;
_chemical_formula_sum 'C38.5 H45 Cl Fe N3 O3.5 P Pd'
_chemical_formula_weight 834.45
_chemical_name_systematic
; 
 ? 
;
_space_group_IT_number 14
_symmetry_cell_setting monoclinic
_symmetry_space_group_name_Hall '-P 2ybc'
_symmetry_space_group_name_H-M 'P 1 21/c 1'
_atom_sites_solution_hydrogens mixed
_atom_sites_solution_primary direct
_atom_sites_solution_secondary difmap
_audit_creation_method SHELXL-97
_cell_angle_alpha 90.00
_cell_angle_beta 93.6410(10)
_cell_angle_gamma 90.00
_cell_formula_units_Z 4
_cell_length_a 10.8251(3)
_cell_length_b 35.6384(9)
_cell_length_c 9.8847(3)
_cell_measurement_reflns_used 7531
_cell_measurement_temperature 150(2)
_cell_measurement_theta_max 27.50
_cell_measurement_theta_min 2.36
_cell_volume 3805.71(18)
_computing_cell_refinement 'SAINT V8.27B (Bruker AXS Inc., 2012)'
_computing_data_collection 'Bruker Instrument Service v2012.12.0.3'
_computing_data_reduction 'SAINT V8.27B (Bruker AXS Inc., 2012)'
_computing_molecular_graphics 'PLATON (Spek, 2003)'
_computing_publication_material 'PLATON (Spek, 2003)'
_computing_structure_refinement 'SHELXL-97 (Sheldrick, 2008)'
_computing_structure_solution 'SHELXS-97 (Sheldrick, 2008)'
_diffrn_ambient_temperature 150(2)
_diffrn_measured_fraction_theta_full 0.999
_diffrn_measured_fraction_theta_max 0.999
_diffrn_measurement_device_type 'Bruker APEX-II CCD'
_diffrn_measurement_method '\f and \w scans'
_diffrn_radiation_monochromator graphite
_diffrn_radiation_source 'fine-focus sealed tube'
_diffrn_radiation_type MoK\a
_diffrn_radiation_wavelength 0.71073
_diffrn_reflns_av_R_equivalents 0.0483
_diffrn_reflns_av_sigmaI/netI 0.0509
_diffrn_reflns_limit_h_max 11
_diffrn_reflns_limit_h_min -14
_diffrn_reflns_limit_k_max 46
_diffrn_reflns_limit_k_min -37
_diffrn_reflns_limit_l_max 12
_diffrn_reflns_limit_l_min -12
_diffrn_reflns_number 35419
_diffrn_reflns_theta_full 27.50
_diffrn_reflns_theta_max 27.50
_diffrn_reflns_theta_min 1.89
_exptl_absorpt_coefficient_mu 1.007
_exptl_absorpt_correction_T_max 0.942
_exptl_absorpt_correction_T_min 0.689
_exptl_absorpt_correction_type numerical
_exptl_absorpt_process_details 'SADABS V2012/1 (Bruker AXS Inc.)'
_exptl_crystal_colour orange-red
_exptl_crystal_density_diffrn 1.456
_exptl_crystal_density_method 'not measured'
_exptl_crystal_description bar
_exptl_crystal_F_000 1716
_exptl_crystal_size_max 0.40
_exptl_crystal_size_mid 0.11
_exptl_crystal_size_min 0.06
_refine_diff_density_max 0.436
_refine_diff_density_min -0.508
_refine_diff_density_rms 0.078
_refine_ls_extinction_method none
_refine_ls_goodness_of_fit_ref 1.031
_refine_ls_hydrogen_treatment constr
_refine_ls_matrix_type full
_refine_ls_number_parameters 409
_refine_ls_number_reflns 8740
_refine_ls_number_restraints 0
_refine_ls_restrained_S_all 1.031
_refine_ls_R_factor_all 0.0537
_refine_ls_R_factor_gt 0.0369
_refine_ls_shift/su_max 0.001
_refine_ls_shift/su_mean 0.000
_refine_ls_structure_factor_coef Fsqd
_refine_ls_weighting_details 'calc w=1/[\s^2^(Fo^2^)+(0.0345P)^2^+0.1201P] where P=(Fo^2^+2Fc^2^)/3'
_refine_ls_weighting_scheme calc
_refine_ls_wR_factor_gt 0.0742
_refine_ls_wR_factor_ref 0.0787
_reflns_number_gt 6873
_reflns_number_total 8740
_reflns_threshold_expression >2sigma(I)
_cod_data_source_file om5006758_si_002.cif
_cod_data_source_block hs111sq
_cod_depositor_comments
;
The following automatic conversions were performed:
'_atom_site_symetry_multiplicity' tag replaced with
'_atom_site_symmetry_multiplicity'.

Automatic conversion script
Id: cif_correct_tags 1440 2010-10-19 06:21:57Z saulius 

 Adding full bibliography for 4084154--4084163.cif.
;
_cod_original_sg_symbol_H-M 'P 21/c'
_cod_original_formula_sum 'C38.50 H45 Cl Fe N3 O3.50 P Pd'
_cod_database_code 4084160

loop_
_symmetry_equiv_pos_as_xyz
'x, y, z'
'-x, y+1/2, -z+1/2'
'-x, -y, -z'
'x, -y-1/2, z-1/2'

loop_
_atom_site_label
_atom_site_type_symbol
_atom_site_fract_x
_atom_site_fract_y
_atom_site_fract_z
_atom_site_U_iso_or_equiv
_atom_site_adp_type
_atom_site_occupancy
_atom_site_symmetry_multiplicity
_atom_site_calc_flag
_atom_site_refinement_flags
Pd Pd 0.223365(17) 0.104480(5) 0.26444(2) 0.01937(6) Uani 1 1 d .
Fe Fe 0.50735(3) 0.157958(10) 0.51469(4) 0.01868(9) Uani 1 1 d .
P P 0.42856(6) 0.094552(17) 0.26027(7) 0.01840(14) Uani 1 1 d .
Cl Cl 0.21441(7) 0.07348(2) 0.47811(7) 0.03999(19) Uani 1 1 d .
O1 O 0.67098(16) 0.23332(5) 0.73450(17) 0.0258(4) Uani 1 1 d .
O2 O 1.08838(18) 0.24135(6) 0.37705(19) 0.0361(5) Uani 1 1 d .
N1 N 0.71835(18) 0.24159(5) 0.5176(2) 0.0203(5) Uani 1 1 d .
H1N H 0.7030 0.2389 0.4244 0.024 Uiso 1 1 d R
N2 N 1.05933(18) 0.24379(6) 0.5998(2) 0.0252(5) Uani 1 1 d .
H2N H 1.0924 0.2498 0.6816 0.030 Uiso 1 1 d R
N3 N 0.03325(18) 0.12058(6) 0.2716(2) 0.0245(5) Uani 1 1 d .
C1 C 0.5233(2) 0.21343(7) 0.5612(2) 0.0185(5) Uani 1 1 d .
C2 C 0.4389(2) 0.19569(7) 0.6463(3) 0.0228(6) Uani 1 1 d .
H2 H 0.4472 0.1944 0.7424 0.027 Uiso 1 1 calc R
C3 C 0.3404(2) 0.18030(7) 0.5622(3) 0.0255(6) Uani 1 1 d .
H3 H 0.2712 0.1669 0.5921 0.031 Uiso 1 1 calc R
C4 C 0.3637(2) 0.18842(7) 0.4260(3) 0.0227(6) Uani 1 1 d .
H4 H 0.3121 0.1815 0.3488 0.027 Uiso 1 1 calc R
C5 C 0.4763(2) 0.20854(7) 0.4234(3) 0.0195(5) Uani 1 1 d .
H5 H 0.5137 0.2172 0.3449 0.023 Uiso 1 1 calc R
C6 C 0.5217(2) 0.10931(7) 0.4092(3) 0.0217(5) Uani 1 1 d .
C7 C 0.6351(2) 0.13015(7) 0.4110(3) 0.0237(6) Uani 1 1 d .
H7 H 0.6736 0.1392 0.3336 0.028 Uiso 1 1 calc R
C8 C 0.6797(2) 0.13505(7) 0.5468(3) 0.0293(6) Uani 1 1 d .
H8 H 0.7529 0.1481 0.5767 0.035 Uiso 1 1 calc R
C9 C 0.5970(3) 0.11726(8) 0.6307(3) 0.0327(7) Uani 1 1 d .
H9 H 0.6054 0.1161 0.7269 0.039 Uiso 1 1 calc R
C10 C 0.4990(3) 0.10133(7) 0.5472(3) 0.0287(6) Uani 1 1 d .
H10 H 0.4305 0.0878 0.5776 0.034 Uiso 1 1 calc R
C11 C 0.6430(2) 0.23022(6) 0.6122(3) 0.0187(5) Uani 1 1 d .
C12 C 0.4639(2) 0.04506(7) 0.2422(3) 0.0252(6) Uani 1 1 d .
C13 C 0.3857(3) 0.02335(8) 0.1604(3) 0.0390(7) Uani 1 1 d .
H13 H 0.3133 0.0343 0.1177 0.047 Uiso 1 1 calc R
C15 C 0.4100(4) -0.01398(9) 0.1389(4) 0.0536(10) Uani 1 1 d .
H15 H 0.3558 -0.0285 0.0804 0.064 Uiso 1 1 calc R
C14 C 0.5123(4) -0.03007(9) 0.2021(4) 0.0540(10) Uani 1 1 d .
H14 H 0.5287 -0.0559 0.1881 0.065 Uiso 1 1 calc R
C16 C 0.5902(4) -0.00964(10) 0.2842(4) 0.0725(13) Uani 1 1 d .
H16 H 0.6610 -0.0212 0.3281 0.087 Uiso 1 1 calc R
C17 C 0.5673(3) 0.02882(9) 0.3053(4) 0.0572(10) Uani 1 1 d .
H17 H 0.6227 0.0433 0.3625 0.069 Uiso 1 1 calc R
C18 C 0.5145(2) 0.11824(7) 0.1327(2) 0.0189(5) Uani 1 1 d .
C19 C 0.6164(2) 0.10205(7) 0.0768(3) 0.0223(5) Uani 1 1 d .
H19 H 0.6380 0.0768 0.0976 0.027 Uiso 1 1 calc R
C20 C 0.6867(2) 0.12267(8) -0.0093(3) 0.0279(6) Uani 1 1 d .
H20 H 0.7563 0.1114 -0.0470 0.033 Uiso 1 1 calc R
C21 C 0.6562(2) 0.15941(8) -0.0405(3) 0.0291(6) Uani 1 1 d .
H21 H 0.7045 0.1734 -0.0996 0.035 Uiso 1 1 calc R
C22 C 0.5549(2) 0.17573(7) 0.0148(3) 0.0262(6) Uani 1 1 d .
H22 H 0.5337 0.2010 -0.0064 0.031 Uiso 1 1 calc R
C23 C 0.4847(2) 0.15548(7) 0.1005(3) 0.0221(6) Uani 1 1 d .
H23 H 0.4154 0.1669 0.1381 0.027 Uiso 1 1 calc R
C24 C 0.8397(2) 0.25779(7) 0.5525(3) 0.0241(6) Uani 1 1 d .
H24A H 0.8346 0.2744 0.6323 0.029 Uiso 1 1 calc R
H24B H 0.8651 0.2733 0.4760 0.029 Uiso 1 1 calc R
C25 C 0.9364(2) 0.22763(7) 0.5842(3) 0.0252(6) Uani 1 1 d .
H25A H 0.9177 0.2145 0.6688 0.030 Uiso 1 1 calc R
H25B H 0.9334 0.2089 0.5099 0.030 Uiso 1 1 calc R
C26 C 1.1246(2) 0.25122(7) 0.4923(3) 0.0243(6) Uani 1 1 d .
C27 C 1.2429(2) 0.27285(8) 0.5211(3) 0.0324(7) Uani 1 1 d .
H27A H 1.3077 0.2625 0.4671 0.039 Uiso 1 1 calc R
H27B H 1.2688 0.2709 0.6176 0.039 Uiso 1 1 calc R
H27C H 1.2293 0.2993 0.4972 0.039 Uiso 1 1 calc R
C40 C 0.1927(2) 0.12043(7) 0.0703(3) 0.0224(6) Uani 1 1 d .
C41 C 0.0810(2) 0.13996(7) 0.0464(3) 0.0239(6) Uani 1 1 d .
C42 C 0.0352(3) 0.14855(8) -0.0845(3) 0.0360(7) Uani 1 1 d .
H42 H -0.0405 0.1619 -0.0985 0.043 Uiso 1 1 calc R
C43 C 0.0996(3) 0.13774(9) -0.1940(3) 0.0429(8) Uani 1 1 d .
H43 H 0.0693 0.1441 -0.2834 0.052 Uiso 1 1 calc R
C44 C 0.2080(3) 0.11774(9) -0.1731(3) 0.0392(7) Uani 1 1 d .
H44 H 0.2515 0.1097 -0.2485 0.047 Uiso 1 1 calc R
C45 C 0.2540(2) 0.10925(8) -0.0423(3) 0.0290(6) Uani 1 1 d .
H45 H 0.3290 0.0955 -0.0295 0.035 Uiso 1 1 calc R
C46 C 0.0135(2) 0.15047(8) 0.1685(3) 0.0291(6) Uani 1 1 d .
H46A H 0.0450 0.1747 0.2055 0.035 Uiso 1 1 calc R
H46B H -0.0760 0.1532 0.1432 0.035 Uiso 1 1 calc R
C47 C -0.0468(2) 0.08799(8) 0.2370(3) 0.0342(7) Uani 1 1 d .
H47A H -0.1337 0.0951 0.2432 0.051 Uiso 1 1 calc R
H47B H -0.0262 0.0675 0.3005 0.051 Uiso 1 1 calc R
H47C H -0.0336 0.0798 0.1444 0.051 Uiso 1 1 calc R
C48 C 0.0014(3) 0.13540(9) 0.4054(3) 0.0385(7) Uani 1 1 d .
H48A H 0.0579 0.1559 0.4326 0.058 Uiso 1 1 calc R
H48B H 0.0091 0.1153 0.4730 0.058 Uiso 1 1 calc R
H48C H -0.0839 0.1448 0.3988 0.058 Uiso 1 1 calc R

loop_
_atom_site_aniso_label
_atom_site_aniso_U_11
_atom_site_aniso_U_22
_atom_site_aniso_U_33
_atom_site_aniso_U_23
_atom_site_aniso_U_13
_atom_site_aniso_U_12
Pd 0.02034(10) 0.02232(11) 0.01533(11) -0.00198(8) 0.00025(7) -0.00200(8)
Fe 0.01961(18) 0.0211(2) 0.0150(2) 0.00007(15) -0.00114(14) -0.00148(14)
P 0.0221(3) 0.0159(3) 0.0168(3) -0.0004(3) -0.0010(3) 0.0007(2)
Cl 0.0360(4) 0.0597(5) 0.0242(4) 0.0138(3) 0.0013(3) -0.0046(3)
O1 0.0312(10) 0.0314(11) 0.0145(10) -0.0030(8) -0.0013(8) -0.0042(8)
O2 0.0397(12) 0.0475(13) 0.0210(11) -0.0010(9) 0.0016(9) -0.0035(9)
N1 0.0198(11) 0.0254(12) 0.0154(11) -0.0006(9) -0.0007(9) -0.0041(9)
N2 0.0201(11) 0.0361(13) 0.0190(12) -0.0030(10) -0.0014(9) 0.0006(9)
N3 0.0208(11) 0.0293(12) 0.0233(13) -0.0040(10) 0.0008(9) -0.0004(9)
C1 0.0231(13) 0.0196(13) 0.0129(13) -0.0013(10) 0.0030(10) 0.0002(10)
C2 0.0251(14) 0.0292(14) 0.0146(14) -0.0027(11) 0.0064(10) -0.0003(11)
C3 0.0201(13) 0.0300(15) 0.0268(16) -0.0011(12) 0.0054(11) -0.0019(11)
C4 0.0172(12) 0.0257(14) 0.0245(15) -0.0032(11) -0.0040(10) 0.0030(10)
C5 0.0213(13) 0.0225(13) 0.0146(13) -0.0009(10) 0.0002(10) 0.0022(10)
C6 0.0241(13) 0.0188(13) 0.0215(14) 0.0007(11) -0.0035(11) 0.0022(10)
C7 0.0210(13) 0.0250(14) 0.0248(15) -0.0011(11) -0.0013(11) 0.0048(10)
C8 0.0241(14) 0.0306(16) 0.0319(17) -0.0043(13) -0.0081(12) 0.0044(11)
C9 0.0456(18) 0.0306(16) 0.0199(15) 0.0046(12) -0.0139(13) 0.0031(13)
C10 0.0386(16) 0.0249(15) 0.0216(15) 0.0065(12) -0.0070(12) -0.0040(12)
C11 0.0210(13) 0.0172(13) 0.0175(14) -0.0019(10) -0.0007(10) 0.0018(10)
C12 0.0394(16) 0.0137(13) 0.0235(15) 0.0012(11) 0.0086(12) 0.0016(11)
C13 0.0489(19) 0.0268(16) 0.042(2) -0.0083(14) 0.0065(15) 0.0018(13)
C15 0.083(3) 0.0264(18) 0.052(2) -0.0128(16) 0.009(2) -0.0029(17)
C14 0.102(3) 0.0183(17) 0.044(2) 0.0031(15) 0.024(2) 0.0069(18)
C16 0.102(3) 0.036(2) 0.077(3) 0.010(2) -0.019(3) 0.032(2)
C17 0.073(3) 0.0277(18) 0.066(3) 0.0015(17) -0.029(2) 0.0155(16)
C18 0.0200(12) 0.0209(13) 0.0153(13) -0.0015(10) -0.0045(10) -0.0002(10)
C19 0.0229(13) 0.0251(14) 0.0182(14) -0.0027(11) -0.0037(10) 0.0033(10)
C20 0.0201(13) 0.0436(18) 0.0198(15) -0.0057(13) 0.0000(11) -0.0018(12)
C21 0.0272(15) 0.0388(17) 0.0207(15) 0.0040(12) -0.0036(11) -0.0134(12)
C22 0.0313(15) 0.0221(14) 0.0243(15) 0.0039(12) -0.0061(12) -0.0058(11)
C23 0.0232(13) 0.0208(14) 0.0218(14) 0.0001(11) -0.0024(11) -0.0003(10)
C24 0.0202(13) 0.0259(14) 0.0260(15) 0.0017(11) 0.0008(11) -0.0037(10)
C25 0.0215(13) 0.0253(14) 0.0287(16) -0.0009(12) 0.0014(11) -0.0023(10)
C26 0.0235(13) 0.0227(14) 0.0264(16) 0.0008(12) 0.0000(11) 0.0050(10)
C27 0.0219(14) 0.0309(16) 0.0445(19) -0.0021(14) 0.0031(13) -0.0002(11)
C40 0.0224(13) 0.0265(14) 0.0178(14) -0.0003(11) -0.0024(10) -0.0058(11)
C41 0.0225(13) 0.0238(14) 0.0248(15) 0.0012(11) -0.0032(11) -0.0048(10)
C42 0.0328(16) 0.0397(18) 0.0342(18) 0.0033(14) -0.0085(13) -0.0018(13)
C43 0.0400(18) 0.062(2) 0.0250(17) 0.0103(15) -0.0136(14) -0.0048(16)
C44 0.0425(18) 0.059(2) 0.0166(16) -0.0027(14) 0.0025(13) -0.0080(15)
C45 0.0264(14) 0.0383(17) 0.0219(15) -0.0022(12) -0.0005(11) -0.0035(12)
C46 0.0243(14) 0.0287(15) 0.0343(17) -0.0002(13) 0.0010(12) 0.0023(11)
C47 0.0272(15) 0.0363(17) 0.0385(19) 0.0026(14) -0.0019(13) -0.0091(12)
C48 0.0291(16) 0.058(2) 0.0297(17) -0.0124(15) 0.0091(13) 0.0009(14)

loop_
_atom_type_symbol
_atom_type_description
_atom_type_scat_dispersion_real
_atom_type_scat_dispersion_imag
_atom_type_scat_source
C C 0.0033 0.0016 'International Tables Vol C Tables 4.2.6.8 and 6.1.1.4'
H H 0.0000 0.0000 'International Tables Vol C Tables 4.2.6.8 and 6.1.1.4'
N N 0.0061 0.0033 'International Tables Vol C Tables 4.2.6.8 and 6.1.1.4'
O O 0.0106 0.0060 'International Tables Vol C Tables 4.2.6.8 and 6.1.1.4'
P P 0.1023 0.0942 'International Tables Vol C Tables 4.2.6.8 and 6.1.1.4'
Cl Cl 0.1484 0.1585 'International Tables Vol C Tables 4.2.6.8 and 6.1.1.4'
Fe Fe 0.3463 0.8444 'International Tables Vol C Tables 4.2.6.8 and 6.1.1.4'
Pd Pd -0.9988 1.0072 'International Tables Vol C Tables 4.2.6.8 and 6.1.1.4'

loop_
_geom_angle_atom_site_label_1
_geom_angle_atom_site_label_2
_geom_angle_atom_site_label_3
_geom_angle
C40 Pd N3 81.66(9)
C40 Pd P 97.49(7)
N3 Pd P 173.44(6)
C40 Pd Cl 163.97(7)
N3 Pd Cl 90.09(6)
P Pd Cl 92.23(3)
C7 Fe C6 41.29(10)
C7 Fe C5 107.89(10)
C6 Fe C5 122.92(10)
C7 Fe C1 122.49(10)
C6 Fe C1 159.33(10)
C5 Fe C1 41.27(9)
C7 Fe C2 158.26(10)
C6 Fe C2 158.48(10)
C5 Fe C2 69.07(10)
C1 Fe C2 41.03(9)
C7 Fe C8 40.45(10)
C6 Fe C8 68.91(10)
C5 Fe C8 123.15(11)
C1 Fe C8 106.83(10)
C2 Fe C8 121.94(11)
C7 Fe C10 68.67(11)
C6 Fe C10 41.03(10)
C5 Fe C10 159.35(10)
C1 Fe C10 157.95(10)
C2 Fe C10 121.87(11)
C8 Fe C10 68.30(11)
C7 Fe C4 124.45(10)
C6 Fe C4 108.25(10)
C5 Fe C4 40.58(9)
C1 Fe C4 68.46(10)
C2 Fe C4 68.11(10)
C8 Fe C4 160.02(11)
C10 Fe C4 123.39(10)
C7 Fe C9 67.95(11)
C6 Fe C9 68.63(11)
C5 Fe C9 158.80(11)
C1 Fe C9 121.99(11)
C2 Fe C9 106.68(11)
C8 Fe C9 40.23(11)
C10 Fe C9 40.54(11)
C4 Fe C9 158.82(11)
C7 Fe C3 160.16(10)
C6 Fe C3 122.96(10)
C5 Fe C3 68.61(10)
C1 Fe C3 68.63(10)
C2 Fe C3 40.53(10)
C8 Fe C3 157.89(11)
C10 Fe C3 107.33(11)
C4 Fe C3 40.35(10)
C9 Fe C3 122.46(11)
C6 P C12 104.63(12)
C6 P C18 98.37(11)
C12 P C18 105.18(11)
C6 P Pd 116.05(8)
C12 P Pd 111.63(9)
C18 P Pd 119.18(8)
C11 N1 C24 122.3(2)
C11 N1 H1N 125.5
C24 N1 H1N 112.1
C26 N2 C25 121.4(2)
C26 N2 H2N 118.1
C25 N2 H2N 120.4
C47 N3 C46 110.5(2)
C47 N3 C48 108.7(2)
C46 N3 C48 109.0(2)
C47 N3 Pd 109.41(16)
C46 N3 Pd 105.49(15)
C48 N3 Pd 113.76(16)
C2 C1 C5 107.7(2)
C2 C1 C11 123.7(2)
C5 C1 C11 128.4(2)
C2 C1 Fe 69.78(14)
C5 C1 Fe 69.36(13)
C11 C1 Fe 121.87(16)
C3 C2 C1 108.1(2)
C3 C2 Fe 70.26(14)
C1 C2 Fe 69.18(13)
C3 C2 H2 125.9
C1 C2 H2 125.9
Fe C2 H2 126.2
C4 C3 C2 107.8(2)
C4 C3 Fe 69.49(14)
C2 C3 Fe 69.22(14)
C4 C3 H3 126.1
C2 C3 H3 126.1
Fe C3 H3 126.7
C3 C4 C5 109.1(2)
C3 C4 Fe 70.16(14)
C5 C4 Fe 69.21(14)
C3 C4 H4 125.5
C5 C4 H4 125.5
Fe C4 H4 126.7
C4 C5 C1 107.4(2)
C4 C5 Fe 70.21(14)
C1 C5 Fe 69.37(14)
C4 C5 H5 126.3
C1 C5 H5 126.3
Fe C5 H5 125.7
C10 C6 C7 106.9(2)
C10 C6 P 126.7(2)
C7 C6 P 126.4(2)
C10 C6 Fe 69.94(15)
C7 C6 Fe 69.23(14)
P C6 Fe 127.46(13)
C8 C7 C6 108.5(2)
C8 C7 Fe 70.22(15)
C6 C7 Fe 69.48(14)
C8 C7 H7 125.7
C6 C7 H7 125.7
Fe C7 H7 126.1
C7 C8 C9 108.3(2)
C7 C8 Fe 69.33(14)
C9 C8 Fe 70.32(15)
C7 C8 H8 125.9
C9 C8 H8 125.9
Fe C8 H8 126.1
C8 C9 C10 108.4(2)
C8 C9 Fe 69.45(15)
C10 C9 Fe 69.44(15)
C8 C9 H9 125.8
C10 C9 H9 125.8
Fe C9 H9 126.9
C9 C10 C6 107.9(2)
C9 C10 Fe 70.03(15)
C6 C10 Fe 69.03(14)
C9 C10 H10 126.0
C6 C10 H10 126.0
Fe C10 H10 126.5
O1 C11 N1 122.2(2)
O1 C11 C1 121.6(2)
N1 C11 C1 116.1(2)
C13 C12 C17 119.0(3)
C13 C12 P 118.7(2)
C17 C12 P 122.3(2)
C12 C13 C15 121.3(3)
C12 C13 H13 119.4
C15 C13 H13 119.4
C14 C15 C13 119.6(3)
C14 C15 H15 120.2
C13 C15 H15 120.2
C16 C14 C15 120.6(3)
C16 C14 H14 119.7
C15 C14 H14 119.7
C14 C16 C17 120.4(3)
C14 C16 H16 119.8
C17 C16 H16 119.8
C12 C17 C16 119.2(3)
C12 C17 H17 120.4
C16 C17 H17 120.4
C19 C18 C23 118.8(2)
C19 C18 P 122.40(19)
C23 C18 P 118.47(19)
C20 C19 C18 120.2(2)
C20 C19 H19 119.9
C18 C19 H19 119.9
C21 C20 C19 120.5(2)
C21 C20 H20 119.8
C19 C20 H20 119.8
C20 C21 C22 119.6(2)
C20 C21 H21 120.2
C22 C21 H21 120.2
C23 C22 C21 120.3(2)
C23 C22 H22 119.8
C21 C22 H22 119.8
C22 C23 C18 120.6(2)
C22 C23 H23 119.7
C18 C23 H23 119.7
N1 C24 C25 111.6(2)
N1 C24 H24A 109.3
C25 C24 H24A 109.3
N1 C24 H24B 109.3
C25 C24 H24B 109.3
H24A C24 H24B 108.0
N2 C25 C24 110.9(2)
N2 C25 H25A 109.5
C24 C25 H25A 109.5
N2 C25 H25B 109.5
C24 C25 H25B 109.5
H25A C25 H25B 108.0
O2 C26 N2 121.6(2)
O2 C26 C27 122.5(2)
N2 C26 C27 115.9(2)
C26 C27 H27A 109.5
C26 C27 H27B 109.5
H27A C27 H27B 109.5
C26 C27 H27C 109.5
H27A C27 H27C 109.5
H27B C27 H27C 109.5
C45 C40 C41 117.3(2)
C45 C40 Pd 128.7(2)
C41 C40 Pd 112.95(18)
C42 C41 C40 121.3(3)
C42 C41 C46 122.1(2)
C40 C41 C46 116.6(2)
C43 C42 C41 120.1(3)
C43 C42 H42 120.0
C41 C42 H42 120.0
C44 C43 C42 119.7(3)
C44 C43 H43 120.2
C42 C43 H43 120.2
C43 C44 C45 120.2(3)
C43 C44 H44 119.9
C45 C44 H44 119.9
C44 C45 C40 121.5(3)
C44 C45 H45 119.3
C40 C45 H45 119.3
N3 C46 C41 108.6(2)
N3 C46 H46A 110.0
C41 C46 H46A 110.0
N3 C46 H46B 110.0
C41 C46 H46B 110.0
H46A C46 H46B 108.4
N3 C47 H47A 109.5
N3 C47 H47B 109.5
H47A C47 H47B 109.5
N3 C47 H47C 109.5
H47A C47 H47C 109.5
H47B C47 H47C 109.5
N3 C48 H48A 109.5
N3 C48 H48B 109.5
H48A C48 H48B 109.5
N3 C48 H48C 109.5
H48A C48 H48C 109.5
H48B C48 H48C 109.5

loop_
_geom_bond_atom_site_label_1
_geom_bond_atom_site_label_2
_geom_bond_distance
Pd C40 2.009(3)
Pd N3 2.142(2)
Pd P 2.2522(6)
Pd Cl 2.3910(7)
Fe C7 2.031(2)
Fe C6 2.034(2)
Fe C5 2.034(2)
Fe C1 2.035(2)
Fe C2 2.043(2)
Fe C8 2.043(3)
Fe C10 2.046(3)
Fe C4 2.048(2)
Fe C9 2.054(3)
Fe C3 2.056(2)
P C6 1.809(3)
P C12 1.816(2)
P C18 1.822(3)
O1 C11 1.233(3)
O2 C26 1.232(3)
N1 C11 1.342(3)
N1 C24 1.456(3)
N1 H1N 0.9303
N2 C26 1.339(3)
N2 C25 1.449(3)
N2 H2N 0.8898
N3 C47 1.476(3)
N3 C46 1.480(3)
N3 C48 1.484(3)
C1 C2 1.429(3)
C1 C5 1.434(3)
C1 C11 1.485(3)
C2 C3 1.420(4)
C2 H2 0.9500
C3 C4 1.415(4)
C3 H3 0.9500
C4 C5 1.416(3)
C4 H4 0.9500
C5 H5 0.9500
C6 C10 1.430(4)
C6 C7 1.433(3)
C7 C8 1.408(4)
C7 H7 0.9500
C8 C9 1.409(4)
C8 H8 0.9500
C9 C10 1.420(4)
C9 H9 0.9500
C10 H10 0.9500
C12 C13 1.372(4)
C12 C17 1.375(4)
C13 C15 1.375(4)
C13 H13 0.9500
C15 C14 1.363(5)
C15 H15 0.9500
C14 C16 1.346(5)
C14 H14 0.9500
C16 C17 1.411(5)
C16 H16 0.9500
C17 H17 0.9500
C18 C19 1.390(3)
C18 C23 1.398(3)
C19 C20 1.387(4)
C19 H19 0.9500
C20 C21 1.380(4)
C20 H20 0.9500
C21 C22 1.384(4)
C21 H21 0.9500
C22 C23 1.378(3)
C22 H22 0.9500
C23 H23 0.9500
C24 C25 1.519(3)
C24 H24A 0.9900
C24 H24B 0.9900
C25 H25A 0.9900
C25 H25B 0.9900
C26 C27 1.506(4)
C27 H27A 0.9800
C27 H27B 0.9800
C27 H27C 0.9800
C40 C45 1.390(4)
C40 C41 1.402(3)
C41 C42 1.390(4)
C41 C46 1.498(4)
C42 C43 1.379(4)
C42 H42 0.9500
C43 C44 1.377(4)
C43 H43 0.9500
C44 C45 1.389(4)
C44 H44 0.9500
C45 H45 0.9500
C46 H46A 0.9900
C46 H46B 0.9900
C47 H47A 0.9800
C47 H47B 0.9800
C47 H47C 0.9800
C48 H48A 0.9800
C48 H48B 0.9800
C48 H48C 0.9800

loop_
_platon_squeeze_void_nr
_platon_squeeze_void_average_x
_platon_squeeze_void_average_y
_platon_squeeze_void_average_z
_platon_squeeze_void_volume
_platon_squeeze_void_count_electrons
_platon_squeeze_void_content
1 0.000 0.000 -0.016 309 63 ' '
2 1.000 0.500 0.028 309 63 ' '
